data_4037774
loop_
_publ_author_name
'Asada, Takahiro'
'Hoshimoto, Yoichi'
'Kawakita, Takahiro'
'Kinoshita, Takuya'
'Ogoshi, Sensuke'

_publ_section_title
;
 Axial Chirality around N--P Bonds Induced by Complexation between
 E(C<sub>6</sub>F<sub>5</sub>)<sub>3</sub> (E = B, Al) and an
 N-Phosphine-Oxide-Substituted Imidazolinylidene: A Key Intermediate in
 the Catalytic Phosphinoylation of CO<sub>2</sub>.
;
_journal_name_full 'The Journal of organic chemistry'
_journal_paper_doi 10.1021/acs.joc.9b03210
_journal_year 2020
_chemical_formula_moiety 'C42 H39 Al F15 N2 O3 P, C7 H8'
_chemical_formula_sum 'C49 H47 Al F15 N2 O3 P'
_chemical_formula_weight 1054.86
_space_group_crystal_system triclinic
_space_group_IT_number 2
_space_group_name_Hall '-P 1'
_space_group_name_H-M_alt 'P -1'
_symmetry_Int_Tables_number 2
_atom_sites_solution_primary dual
_audit_creation_date 2019-05-15
_audit_creation_method
;
Olex2 1.2
(compiled 2018.05.29 svn.r3508 for OlexSys, GUI svn.r5506)
;
_cell_angle_alpha 83.247(2)
_cell_angle_beta 75.607(2)
_cell_angle_gamma 66.202(3)
_cell_formula_units_Z 2
_cell_length_a 11.0128(3)
_cell_length_b 12.0642(3)
_cell_length_c 20.6781(6)
_cell_measurement_reflns_used 13002
_cell_measurement_temperature 123.15
_cell_measurement_theta_max 73.7610
_cell_measurement_theta_min 4.0200
_cell_volume 2434.35(13)
_computing_cell_refinement 'CrysAlisPro 1.171.40.43a (Rigaku OD, 2019)'
_computing_data_collection 'CrysAlisPro 1.171.40.43a (Rigaku OD, 2019)'
_computing_data_reduction 'CrysAlisPro 1.171.40.43a (Rigaku OD, 2019)'
_computing_molecular_graphics 'Olex2 (Dolomanov et al., 2009)'
_computing_publication_material 'Olex2 (Dolomanov et al., 2009)'
_computing_structure_refinement 'olex2.refine (Bourhis et al., 2015)'
_computing_structure_solution 'ShelXT (Sheldrick, 2015)'
_diffrn_ambient_temperature 123.15
_diffrn_detector 'CCD plate'
_diffrn_detector_area_resol_mean 10.0000
_diffrn_detector_type HyPix
_diffrn_measured_fraction_theta_full 0.9993
_diffrn_measured_fraction_theta_max 0.9993
_diffrn_measurement_details
;
List of Runs (angles in degrees, time in seconds):

  # Type    Start    End  Width  t~exp~   \w     \q     \k     \f   Frames
--------------------------------------------------------------------------
  1  \w    -85.00 -52.00   0.50    0.11    --  -42.55-168.00 133.00   66
  2  \w   -101.00 -76.00   0.50    0.11    --  -42.55 168.00 151.00   50
  3  \w    -90.00  -4.00   0.50    0.11    --  -42.55 115.00   7.00  172
  4  \w     46.00  81.00   0.50    0.11    --   42.55 168.00 151.00   70
  5  \w     23.00  48.00   0.50    0.11    --   42.55-115.00 -82.00   50
  6  \w     34.00 118.00   0.50    0.11    --   42.55-168.00 133.00  168
  7  \w     66.00  91.00   0.50    0.45    --   76.50-168.00 133.00   50
  8  \w     57.00  82.00   0.50    0.45    --   76.50-115.00 -82.00   50
  9  \w     77.00 152.00   0.50    0.45    --   76.50 115.00   7.00  150
 10  \w     73.00  98.00   0.50    0.45    --   76.50 168.00 151.00   50
 11  \w   -157.00 -84.00   0.50    0.45    -- -106.00-168.00 133.00  146
 12  \w   -111.00 -31.00   0.50    0.45    -- -106.00 115.00   7.00  160
 13  \w   -113.00 -88.00   0.50    0.45    -- -106.00 168.00 151.00   50
 14  \w   -127.00-102.00   0.50    0.45    -- -106.00-115.00 -82.00   50
 15  \w   -115.00 -77.00   0.50    0.11    --  -42.55-125.00 -30.00   76
 16  \w   -108.00 -71.00   0.50    0.11    --  -42.55-125.00   0.00   74
 17  \w   -115.00 -15.00   0.50    0.11    --  -42.55 -77.00 -90.00  200
 18  \w     23.00 114.00   0.50    0.11    --   42.55  57.00-180.00  182
 19  \w     72.00 109.00   0.50    0.11    --   42.55 125.00 -30.00   74
 20  \w     71.00 115.00   0.50    0.11    --   42.55 125.00-150.00   88
 21  \w     56.00 120.00   0.50    0.45    --   76.50  37.00 -30.00  128
 22  \w   -127.00 -97.00   0.50    0.45    -- -106.00-125.00 -30.00   60
 23  \w   -171.00-144.00   0.50    0.45    -- -106.00 -77.00-150.00   54
 24  \w   -117.00 -85.00   0.50    0.45    -- -106.00 125.00 120.00   64
 25  \w   -174.00 -92.00   0.50    0.45    -- -106.00 -37.00-150.00  164
 26  \w   -177.00 -83.00   0.50    0.45    -- -106.00 -37.00  60.00  188
 27  \w   -161.00 -70.00   0.50    0.45    -- -106.00-125.00   0.00  182
 28  \w   -114.00 -80.00   0.50    0.45    -- -106.00 125.00 -60.00   68
 29  \w   -124.00 -73.00   0.50    0.45    -- -106.00  57.00-120.00  102
 30  \w   -132.00 -32.00   0.50    0.45    -- -106.00  77.00-120.00  200
 31  \w   -177.00 -83.00   0.50    0.45    -- -106.00 -99.00 -60.00  188
 32  \w   -175.00 -93.00   0.50    0.45    -- -106.00 -37.00-180.00  164
 33  \w   -134.00 -37.00   0.50    0.45    -- -106.00  77.00  30.00  194
 34  \w    -81.00 -41.00   0.50    0.45    -- -106.00 125.00 120.00   80
 35  \w   -114.00 -87.00   0.50    0.45    -- -106.00 125.00-120.00   54
 36  \w    -79.00 -40.00   0.50    0.45    -- -106.00 125.00-120.00   78
 37  \w   -160.00 -78.00   0.50    0.45    -- -106.00 -77.00 -30.00  164
 38  \w    -86.00 -57.00   0.50    0.45    -- -106.00 125.00 -90.00   58
 39  \w   -112.00 -59.00   0.50    0.45    -- -106.00 125.00  30.00  106
 40  \w   -119.00 -92.00   0.50    0.45    -- -106.00 -57.00   0.00   54
;
_diffrn_measurement_device 'four-circle diffractometer'
_diffrn_measurement_device_type 'XtaLAB Synergy, Single source at offset/far, HyPix'
_diffrn_measurement_method '\w scans'
_diffrn_orient_matrix_type 'CrysAlisPro convention (1999,Acta A55,543-557)'
_diffrn_orient_matrix_UB_11 -0.0061775000
_diffrn_orient_matrix_UB_12 0.0675211000
_diffrn_orient_matrix_UB_13 0.0602714000
_diffrn_orient_matrix_UB_21 0.0861884000
_diffrn_orient_matrix_UB_22 0.0639947000
_diffrn_orient_matrix_UB_23 -0.0460663000
_diffrn_orient_matrix_UB_31 -0.1308137000
_diffrn_orient_matrix_UB_32 0.1040714000
_diffrn_orient_matrix_UB_33 -0.0127900000
_diffrn_radiation_monochromator mirror
_diffrn_radiation_probe x-ray
_diffrn_radiation_type 'Cu K\a'
_diffrn_radiation_wavelength 1.54184
_diffrn_reflns_av_R_equivalents 0.0428
_diffrn_reflns_av_unetI/netI 0.0362
_diffrn_reflns_limit_h_max 13
_diffrn_reflns_limit_h_min -13
_diffrn_reflns_limit_k_max 14
_diffrn_reflns_limit_k_min -14
_diffrn_reflns_limit_l_max 24
_diffrn_reflns_limit_l_min -24
_diffrn_reflns_number 30530
_diffrn_reflns_theta_full 68.2517
_diffrn_reflns_theta_max 68.25
_diffrn_reflns_theta_min 4.01
_diffrn_source 'micro-focus sealed X-ray tube'
_diffrn_source_type 'PhotonJet (Cu) X-ray Source'
_exptl_absorpt_coefficient_mu 1.583
_exptl_absorpt_correction_T_max 1.00000
_exptl_absorpt_correction_T_min 0.80625
_exptl_absorpt_correction_type multi-scan
_exptl_absorpt_process_details
;
CrysAlisPro 1.171.40.43a (Rigaku Oxford Diffraction, 2019)
Empirical absorption correction using spherical harmonics,
 implemented in SCALE3 ABSPACK scaling algorithm.
;
_exptl_crystal_colour colourless
_exptl_crystal_colour_primary colourless
_exptl_crystal_density_diffrn 1.4390
_exptl_crystal_description block
_exptl_crystal_F_000 1089.4852
_exptl_crystal_size_max 0.3
_exptl_crystal_size_mid 0.2
_exptl_crystal_size_min 0.1
_refine_diff_density_max 0.7534
_refine_diff_density_min -0.4420
_refine_diff_density_rms 0.0787
_refine_ls_d_res_high 0.8300
_refine_ls_d_res_low 11.0363
_refine_ls_goodness_of_fit_ref 1.0508
_refine_ls_hydrogen_treatment constr
_refine_ls_matrix_type full
_refine_ls_number_constraints 70
_refine_ls_number_parameters 651
_refine_ls_number_reflns 8929
_refine_ls_number_restraints 0
_refine_ls_restrained_S_all 1.0508
_refine_ls_R_factor_all 0.0604
_refine_ls_R_factor_gt 0.0557
_refine_ls_shift/su_max 0.0007
_refine_ls_shift/su_mean 0.0000
_refine_ls_structure_factor_coef Fsqd
_refine_ls_weighting_details 'w=1/[\s^2^(Fo^2^)+(0.0745P)^2^+3.0822P] where P=(Fo^2^+2Fc^2^)/3'
_refine_ls_weighting_scheme calc
_refine_ls_wR_factor_gt 0.1509
_refine_ls_wR_factor_ref 0.1544
_reflns_Friedel_coverage 0.0
_reflns_limit_h_max 13
_reflns_limit_h_min -12
_reflns_limit_k_max 14
_reflns_limit_k_min -14
_reflns_limit_l_max 24
_reflns_limit_l_min 0
_reflns_number_gt 7972
_reflns_number_total 8929
_reflns_threshold_expression I>=2u(I)
_cod_data_source_file jo9b03210_si_002.cif
_cod_data_source_block (k-O-3a)Al(C6F5)3
_cod_database_code 4037774
_chemical_oxdiff_formula 'C42 H39 Al1 F15 N2 O3 p1'
_reflns_odcompleteness_completeness 99.93
_reflns_odcompleteness_iscentric 1
_reflns_odcompleteness_theta 68.13
_olex2_refinement_description
;
1. Fixed Uiso
 At 1.2 times of:
  All C(H) groups, All C(H,H) groups
 At 1.5 times of:
  All C(H,H,H) groups
2.a Ternary CH refined with riding coordinates:
 C28(H28), C25(H25)
2.b Secondary CH2 refined with riding coordinates:
 C8(H8a,H8b), C9(H9a,H9b)
2.c Aromatic/amide H refined with riding coordinates:
 C5(H5), C4(H4), C3(H3), C66(H66), C70(H70), C67(H67), C68(H68), C69(H69)
2.d Idealised Me refined as rotating group:
 C21(H21a,H21b,H21c), C22(H22a,H22b,H22c), C19(H19a,H19b,H19c), C27(H27a,H27b,
 H27c), C17(H17a,H17b,H17c), C20(H20a,H20b,H20c), C16(H16a,H16b,H16c), C26(H26a,
 H26b,H26c), C30(H30a,H30b,H30c), C29(H29a,H29b,H29c), C71(H71a,H71b,H71c)
;
_olex2_submission_special_instructions 'No special instructions were received'
_oxdiff_exptl_absorpt_empirical_details
;
Empirical correction (ABSPACK) includes:
- Absorption correction using spherical harmonics
- Frame scaling
;
_oxdiff_exptl_absorpt_empirical_full_max 1.884
_oxdiff_exptl_absorpt_empirical_full_min 0.446

loop_
_space_group_symop_id
_space_group_symop_operation_xyz
1 x,y,z
2 -x,-y,-z

loop_
_atom_site_label
_atom_site_type_symbol
_atom_site_fract_x
_atom_site_fract_y
_atom_site_fract_z
_atom_site_U_iso_or_equiv
_atom_site_adp_type
_atom_site_occupancy
_atom_site_refinement_flags_posn
P14 P 0.97832(6) 0.27087(5) 0.21827(3) 0.02339(15) Uani 1.000000 .
Al31 Al 0.67019(7) 0.39121(6) 0.18926(4) 0.02352(17) Uani 1.000000 .
F42 F 0.63185(16) 0.46065(15) 0.33305(8) 0.0367(4) Uani 1.000000 .
F53 F 0.78856(16) 0.54615(14) 0.08009(8) 0.0368(4) Uani 1.000000 .
F40 F 0.48228(16) 0.22904(14) 0.22660(8) 0.0359(4) Uani 1.000000 .
F64 F 0.86744(16) 0.14888(14) 0.10233(8) 0.0358(4) Uani 1.000000 .
F50 F 0.42380(17) 0.62094(15) 0.26961(9) 0.0431(4) Uani 1.000000 .
F52 F 0.49544(18) 0.94363(14) 0.14197(10) 0.0439(4) Uani 1.000000 .
F61 F 0.82111(19) 0.04651(15) 0.00826(9) 0.0447(4) Uani 1.000000 .
F41 F 0.35729(18) 0.16997(16) 0.34589(10) 0.0466(4) Uani 1.000000 .
F60 F 0.58614(19) 0.15422(16) -0.03510(8) 0.0433(4) Uani 1.000000 .
F51 F 0.71504(19) 0.78586(16) 0.05863(9) 0.0440(4) Uani 1.000000 .
F49 F 0.35441(18) 0.85729(15) 0.24816(10) 0.0478(4) Uani 1.000000 .
F62 F 0.44186(17) 0.47407(17) 0.11093(10) 0.0487(5) Uani 1.000000 .
F63 F 0.40017(18) 0.37268(18) 0.01382(9) 0.0486(5) Uani 1.000000 .
O23 O 0.84214(17) 0.31668(15) 0.19961(9) 0.0257(4) Uani 1.000000 .
O13 O 0.98757(18) 0.36794(15) 0.26239(9) 0.0280(4) Uani 1.000000 .
F39 F 0.5065(2) 0.40015(19) 0.45252(8) 0.0507(5) Uani 1.000000 .
F38 F 0.3668(2) 0.2552(2) 0.45928(9) 0.0565(5) Uani 1.000000 .
O24 O 0.8937(2) 0.54369(17) 0.20763(11) 0.0395(5) Uani 1.000000 .
N7 N 0.9801(2) 0.66005(18) 0.29279(11) 0.0284(5) Uani 1.000000 .
N10 N 1.1147(2) 0.46674(19) 0.31691(11) 0.0302(5) Uani 1.000000 .
C11 C 1.0215(2) 0.5375(2) 0.28758(12) 0.0236(5) Uani 1.000000 .
C12 C 0.9583(3) 0.4886(2) 0.24755(13) 0.0261(5) Uani 1.000000 .
C46 C 0.6807(3) 0.6206(2) 0.12396(13) 0.0294(5) Uani 1.000000 .
C1 C 0.8976(3) 0.7578(2) 0.25543(13) 0.0267(5) Uani 1.000000 .
C57 C 0.6569(3) 0.3170(2) 0.11089(12) 0.0261(5) Uani 1.000000 .
C35 C 0.5615(2) 0.3493(2) 0.27454(13) 0.0264(5) Uani 1.000000 .
C56 C 0.7489(3) 0.2082(2) 0.08220(13) 0.0268(5) Uani 1.000000 .
C48 C 0.5358(3) 0.8234(2) 0.15379(15) 0.0334(6) Uani 1.000000 .
C43 C 0.4638(3) 0.7796(2) 0.20707(15) 0.0331(6) Uani 1.000000 .
C47 C 0.6457(3) 0.7435(2) 0.11167(14) 0.0322(6) Uani 1.000000 .
C2 C 0.9509(3) 0.7771(2) 0.18808(13) 0.0288(5) Uani 1.000000 .
C36 C 0.4896(3) 0.2748(2) 0.28130(13) 0.0288(5) Uani 1.000000 .
C45 C 0.6132(3) 0.5711(2) 0.17681(13) 0.0271(5) Uani 1.000000 .
C34 C 0.5610(3) 0.3897(2) 0.33421(14) 0.0295(5) Uani 1.000000 .
C54 C 0.6091(3) 0.2080(3) 0.01124(13) 0.0321(6) Uani 1.000000 .
C5 C 0.6904(3) 0.9303(2) 0.25321(14) 0.0316(6) Uani 1.000000 .
H5 H 0.6019(3) 0.9826(2) 0.27481(14) 0.0379(7) Uiso 1.000000 R
C55 C 0.7278(3) 0.1529(2) 0.03379(13) 0.0310(6) Uani 1.000000 .
C44 C 0.5031(3) 0.6556(2) 0.21708(14) 0.0314(6) Uani 1.000000 .
C6 C 0.7684(3) 0.8325(2) 0.28894(13) 0.0294(5) Uani 1.000000 .
C59 C 0.5159(3) 0.3180(3) 0.03637(14) 0.0333(6) Uani 1.000000 .
C15 C 1.1174(3) 0.2453(2) 0.14371(14) 0.0308(6) Uani 1.000000 .
C18 C 0.9945(3) 0.1475(2) 0.28028(14) 0.0298(5) Uani 1.000000 .
C4 C 0.7412(3) 0.9511(2) 0.18697(14) 0.0325(6) Uani 1.000000 .
H4 H 0.6873(3) 1.0176(2) 0.16334(14) 0.0390(7) Uiso 1.000000 R
C58 C 0.5408(3) 0.3690(2) 0.08541(14) 0.0314(6) Uani 1.000000 .
C3 C 0.8698(3) 0.8763(2) 0.15479(14) 0.0303(6) Uani 1.000000 .
H3 H 0.9036(3) 0.8923(2) 0.10930(14) 0.0364(7) Uiso 1.000000 R
C37 C 0.4243(3) 0.2437(2) 0.34197(15) 0.0341(6) Uani 1.000000 .
C32 C 0.4286(3) 0.2860(3) 0.39971(14) 0.0387(7) Uani 1.000000 .
C8 C 1.0709(3) 0.6779(2) 0.32866(15) 0.0344(6) Uani 1.000000 .
H8a H 1.1317(3) 0.7137(2) 0.29894(15) 0.0413(7) Uiso 1.000000 R
H8b H 1.0184(3) 0.7302(2) 0.36778(15) 0.0413(7) Uiso 1.000000 R
C28 C 0.7084(3) 0.8119(3) 0.36187(14) 0.0357(6) Uani 1.000000 .
H28 H 0.7819(3) 0.7468(3) 0.38088(14) 0.0428(7) Uiso 1.000000 R
C25 C 1.0922(3) 0.6972(2) 0.15112(14) 0.0328(6) Uani 1.000000 .
H25 H 1.1249(3) 0.6214(2) 0.17849(14) 0.0393(7) Uiso 1.000000 R
C9 C 1.1514(3) 0.5474(2) 0.35018(15) 0.0354(6) Uani 1.000000 .
H9a H 1.1271(3) 0.5374(2) 0.39930(15) 0.0425(7) Uiso 1.000000 R
H9b H 1.2505(3) 0.5280(2) 0.33632(15) 0.0425(7) Uiso 1.000000 R
C21 C 1.1302(3) 0.1083(3) 0.30168(16) 0.0381(6) Uani 1.000000 .
H21a H 1.2057(3) 0.0779(19) 0.2629(3) 0.0571(10) Uiso 1.000000 GR
H21b H 1.1344(10) 0.1779(6) 0.3197(11) 0.0571(10) Uiso 1.000000 GR
H21c H 1.1368(11) 0.0441(15) 0.3360(8) 0.0571(10) Uiso 1.000000 GR
C33 C 0.4991(3) 0.3603(3) 0.39611(14) 0.0359(6) Uani 1.000000 .
C22 C 1.1716(3) 0.1156(3) 0.11851(16) 0.0387(7) Uani 1.000000 .
H22a H 1.216(2) 0.0582(3) 0.1512(5) 0.0581(10) Uiso 1.000000 GR
H22b H 1.0958(4) 0.0980(8) 0.1125(11) 0.0581(10) Uiso 1.000000 GR
H22c H 1.2372(17) 0.1080(6) 0.0758(6) 0.0581(10) Uiso 1.000000 GR
C19 C 0.8768(3) 0.1958(3) 0.34123(14) 0.0361(6) Uani 1.000000 .
H19a H 0.8768(14) 0.2698(12) 0.3564(7) 0.0542(9) Uiso 1.000000 GR
H19b H 0.7903(3) 0.2140(19) 0.3289(3) 0.0542(9) Uiso 1.000000 GR
H19c H 0.8884(13) 0.1344(8) 0.3773(4) 0.0542(9) Uiso 1.000000 GR
C27 C 1.1923(3) 0.7596(3) 0.14344(16) 0.0384(6) Uani 1.000000 .
H27a H 1.1619(13) 0.8348(11) 0.1172(10) 0.0576(10) Uiso 1.000000 GR
H27b H 1.1958(18) 0.7781(19) 0.18768(16) 0.0576(10) Uiso 1.000000 GR
H27c H 1.2831(6) 0.7055(9) 0.1205(10) 0.0576(10) Uiso 1.000000 GR
C17 C 1.0618(3) 0.3354(3) 0.08847(14) 0.0378(6) Uani 1.000000 .
H17a H 0.9917(17) 0.3174(13) 0.0759(8) 0.0567(10) Uiso 1.000000 GR
H17b H 1.022(2) 0.4182(3) 0.1051(4) 0.0567(10) Uiso 1.000000 GR
H17c H 1.1362(5) 0.3278(15) 0.0494(4) 0.0567(10) Uiso 1.000000 GR
C20 C 0.9816(3) 0.0404(3) 0.25287(17) 0.0416(7) Uani 1.000000 .
H20a H 0.8996(13) 0.0701(4) 0.2347(11) 0.0624(10) Uiso 1.000000 GR
H20b H 1.0618(12) 0.0017(14) 0.2175(8) 0.0624(10) Uiso 1.000000 GR
H20c H 0.975(2) -0.0186(11) 0.2890(3) 0.0624(10) Uiso 1.000000 GR
C16 C 1.2352(3) 0.2678(3) 0.15989(17) 0.0435(7) Uani 1.000000 .
H16a H 1.2047(8) 0.3535(5) 0.1699(12) 0.0652(11) Uiso 1.000000 GR
H16b H 1.2631(17) 0.2178(17) 0.1987(8) 0.0652(11) Uiso 1.000000 GR
H16c H 1.3126(9) 0.246(2) 0.1214(5) 0.0652(11) Uiso 1.000000 GR
C26 C 1.0924(3) 0.6606(3) 0.08223(16) 0.0436(7) Uani 1.000000 .
H26a H 1.0240(18) 0.626(2) 0.0872(2) 0.0654(11) Uiso 1.000000 GR
H26b H 1.071(2) 0.7322(5) 0.0526(4) 0.0654(11) Uiso 1.000000 GR
H26c H 1.1825(8) 0.6003(17) 0.0630(6) 0.0654(11) Uiso 1.000000 GR
C65 C 0.1282(5) 0.6388(3) 0.51750(19) 0.0623(11) Uani 1.000000 .
C30 C 0.6577(5) 0.9252(3) 0.40278(17) 0.0589(10) Uani 1.000000 .
H30a H 0.7310(10) 0.9544(16) 0.3970(12) 0.0883(15) Uiso 1.000000 GR
H30b H 0.580(2) 0.9883(10) 0.3876(10) 0.0883(15) Uiso 1.000000 GR
H30c H 0.629(3) 0.9060(7) 0.4501(3) 0.0883(15) Uiso 1.000000 GR
C66 C -0.0151(5) 0.7074(4) 0.5338(2) 0.0637(11) Uani 1.000000 .
H66 H -0.0736(5) 0.6734(4) 0.5626(2) 0.0765(13) Uiso 1.000000 R
C70 C 0.2078(5) 0.6933(5) 0.4760(2) 0.0695(12) Uani 1.000000 .
H70 H 0.3033(5) 0.6481(5) 0.4657(2) 0.0835(14) Uiso 1.000000 R
C29 C 0.5940(5) 0.7684(5) 0.3674(2) 0.0712(13) Uani 1.000000 .
H29a H 0.5225(17) 0.8293(15) 0.3471(16) 0.1068(19) Uiso 1.000000 GR
H29b H 0.6300(9) 0.6917(16) 0.3440(15) 0.1068(19) Uiso 1.000000 GR
H29c H 0.556(2) 0.756(3) 0.4145(2) 0.1068(19) Uiso 1.000000 GR
C67 C -0.0677(5) 0.8212(4) 0.5082(2) 0.0698(12) Uani 1.000000 .
H67 H -0.1630(5) 0.8674(4) 0.5184(2) 0.0838(14) Uiso 1.000000 R
C68 C 0.0222(6) 0.8698(5) 0.4659(2) 0.0825(14) Uani 1.000000 .
H68 H -0.0139(6) 0.9498(5) 0.4484(2) 0.0990(17) Uiso 1.000000 R
C69 C 0.1625(6) 0.8031(5) 0.4494(3) 0.0835(14) Uani 1.000000 .
H69 H 0.2224(6) 0.8353(5) 0.4203(3) 0.1002(17) Uiso 1.000000 R
C71 C 0.1806(5) 0.5153(4) 0.5468(2) 0.0729(12) Uani 1.000000 .
H71a H 0.142(3) 0.5177(7) 0.5950(4) 0.1094(18) Uiso 1.000000 GR
H71b H 0.155(3) 0.4616(8) 0.5259(13) 0.1094(18) Uiso 1.000000 GR
H71c H 0.2800(6) 0.4848(13) 0.5391(15) 0.1094(18) Uiso 1.000000 GR

loop_
_atom_site_aniso_label
_atom_site_aniso_U_11
_atom_site_aniso_U_22
_atom_site_aniso_U_33
_atom_site_aniso_U_12
_atom_site_aniso_U_13
_atom_site_aniso_U_23
P14 0.0240(3) 0.0178(3) 0.0320(3) -0.0075(2) -0.0126(2) -0.0028(2)
Al31 0.0236(3) 0.0215(4) 0.0281(4) -0.0080(3) -0.0109(3) -0.0022(3)
F42 0.0388(8) 0.0377(9) 0.0427(9) -0.0194(7) -0.0137(7) -0.0075(7)
F53 0.0360(8) 0.0342(8) 0.0340(8) -0.0077(7) -0.0070(7) -0.0017(6)
F40 0.0385(8) 0.0377(9) 0.0414(9) -0.0202(7) -0.0156(7) -0.0034(7)
F64 0.0363(8) 0.0263(8) 0.0471(9) -0.0048(6) -0.0241(7) -0.0053(7)
F50 0.0332(8) 0.0327(9) 0.0531(10) -0.0077(7) 0.0011(7) -0.0036(7)
F52 0.0472(10) 0.0205(8) 0.0694(12) -0.0098(7) -0.0304(9) 0.0045(7)
F61 0.0561(11) 0.0295(8) 0.0490(10) -0.0064(8) -0.0252(8) -0.0114(7)
F41 0.0439(10) 0.0444(10) 0.0613(11) -0.0282(8) -0.0156(8) 0.0116(8)
F60 0.0549(10) 0.0493(10) 0.0395(9) -0.0246(9) -0.0238(8) -0.0080(8)
F51 0.0524(10) 0.0372(9) 0.0452(10) -0.0204(8) -0.0159(8) 0.0110(7)
F49 0.0378(9) 0.0286(9) 0.0650(12) 0.0015(7) -0.0094(8) -0.0142(8)
F62 0.0322(9) 0.0475(10) 0.0619(11) 0.0020(8) -0.0240(8) -0.0204(9)
F63 0.0361(9) 0.0602(12) 0.0534(11) -0.0101(8) -0.0283(8) -0.0084(9)
O23 0.0268(9) 0.0225(8) 0.0324(9) -0.0100(7) -0.0131(7) -0.0019(7)
O13 0.0340(9) 0.0173(8) 0.0388(10) -0.0097(7) -0.0186(8) -0.0013(7)
F39 0.0565(11) 0.0713(13) 0.0299(9) -0.0273(10) -0.0118(8) -0.0078(8)
F38 0.0614(12) 0.0713(14) 0.0381(10) -0.0337(11) -0.0065(9) 0.0138(9)
O24 0.0538(12) 0.0254(9) 0.0539(12) -0.0176(9) -0.0375(10) 0.0073(9)
N7 0.0370(12) 0.0177(10) 0.0383(12) -0.0108(9) -0.0223(10) 0.0005(9)
N10 0.0372(12) 0.0212(10) 0.0400(12) -0.0125(9) -0.0211(10) 0.0009(9)
C11 0.0270(12) 0.0190(11) 0.0285(12) -0.0101(10) -0.0106(10) -0.0009(9)
C12 0.0293(12) 0.0211(12) 0.0320(13) -0.0105(10) -0.0124(10) -0.0008(10)
C46 0.0285(13) 0.0277(13) 0.0323(13) -0.0057(10) -0.0151(11) -0.0030(10)
C1 0.0362(13) 0.0163(11) 0.0353(13) -0.0122(10) -0.0188(11) 0.0014(10)
C57 0.0272(12) 0.0280(13) 0.0278(12) -0.0128(10) -0.0106(10) -0.0003(10)
C35 0.0227(11) 0.0252(12) 0.0321(13) -0.0077(10) -0.0103(10) 0.0002(10)
C56 0.0297(13) 0.0265(12) 0.0286(12) -0.0123(10) -0.0141(10) 0.0041(10)
C48 0.0348(14) 0.0211(12) 0.0494(16) -0.0073(11) -0.0256(12) 0.0015(11)
C43 0.0280(13) 0.0254(13) 0.0449(16) -0.0039(11) -0.0147(12) -0.0071(11)
C47 0.0367(14) 0.0308(14) 0.0364(14) -0.0157(12) -0.0196(12) 0.0069(11)
C2 0.0349(13) 0.0223(12) 0.0373(14) -0.0155(11) -0.0150(11) 0.0005(10)
C36 0.0259(12) 0.0261(13) 0.0353(14) -0.0072(10) -0.0135(10) -0.0005(10)
C45 0.0257(12) 0.0250(12) 0.0338(13) -0.0076(10) -0.0158(10) -0.0015(10)
C34 0.0252(12) 0.0292(13) 0.0367(14) -0.0098(11) -0.0116(10) -0.0027(11)
C54 0.0413(15) 0.0392(15) 0.0269(13) -0.0225(13) -0.0146(11) -0.0013(11)
C5 0.0315(13) 0.0235(13) 0.0418(15) -0.0096(11) -0.0148(11) 0.0025(11)
C55 0.0397(14) 0.0258(13) 0.0305(13) -0.0130(11) -0.0126(11) -0.0006(10)
C44 0.0275(13) 0.0268(13) 0.0415(15) -0.0087(11) -0.0134(11) -0.0014(11)
C6 0.0352(14) 0.0224(12) 0.0360(14) -0.0128(11) -0.0162(11) 0.0024(10)
C59 0.0319(14) 0.0400(15) 0.0333(14) -0.0136(12) -0.0177(11) 0.0014(11)
C15 0.0260(12) 0.0303(14) 0.0378(14) -0.0103(11) -0.0090(11) -0.0056(11)
C18 0.0334(13) 0.0191(12) 0.0402(14) -0.0083(10) -0.0174(11) -0.0005(10)
C4 0.0367(14) 0.0240(13) 0.0436(15) -0.0133(11) -0.0224(12) 0.0083(11)
C58 0.0277(13) 0.0321(14) 0.0335(14) -0.0079(11) -0.0102(11) -0.0039(11)
C3 0.0380(14) 0.0259(13) 0.0342(14) -0.0169(11) -0.0154(11) 0.0051(10)
C37 0.0293(13) 0.0300(14) 0.0462(16) -0.0132(11) -0.0146(12) 0.0068(12)
C32 0.0344(14) 0.0433(16) 0.0337(15) -0.0128(13) -0.0075(12) 0.0083(12)
C8 0.0453(16) 0.0251(13) 0.0436(15) -0.0143(12) -0.0275(13) -0.0010(11)
C28 0.0402(15) 0.0301(14) 0.0364(15) -0.0121(12) -0.0131(12) 0.0049(11)
C25 0.0359(14) 0.0248(13) 0.0384(14) -0.0115(11) -0.0108(11) 0.0010(11)
C9 0.0456(16) 0.0273(14) 0.0440(16) -0.0158(12) -0.0276(13) 0.0032(11)
C21 0.0370(15) 0.0273(14) 0.0513(17) -0.0057(12) -0.0248(13) 0.0015(12)
C33 0.0356(14) 0.0400(16) 0.0312(14) -0.0103(12) -0.0126(11) -0.0023(12)
C22 0.0314(14) 0.0333(15) 0.0487(17) -0.0057(12) -0.0105(12) -0.0126(13)
C19 0.0403(15) 0.0302(14) 0.0383(15) -0.0121(12) -0.0155(12) 0.0065(11)
C27 0.0360(15) 0.0338(15) 0.0467(17) -0.0148(12) -0.0077(12) -0.0037(12)
C17 0.0343(14) 0.0405(16) 0.0345(14) -0.0125(13) -0.0044(12) -0.0000(12)
C20 0.0544(18) 0.0271(14) 0.0521(18) -0.0198(13) -0.0211(15) 0.0005(13)
C16 0.0301(14) 0.0483(18) 0.0588(19) -0.0197(13) -0.0106(13) -0.0083(15)
C26 0.0517(18) 0.0385(16) 0.0451(17) -0.0211(14) -0.0084(14) -0.0093(13)
C65 0.099(3) 0.049(2) 0.048(2) -0.024(2) -0.037(2) -0.0069(16)
C30 0.085(3) 0.0421(19) 0.0361(17) -0.0107(18) -0.0123(17) -0.0025(14)
C66 0.077(3) 0.054(2) 0.055(2) -0.009(2) -0.027(2) -0.0131(17)
C70 0.089(3) 0.099(3) 0.051(2) -0.064(3) -0.020(2) -0.004(2)
C29 0.090(3) 0.104(4) 0.048(2) -0.072(3) -0.015(2) 0.017(2)
C67 0.080(3) 0.068(3) 0.059(2) -0.014(2) -0.032(2) -0.011(2)
C68 0.120(4) 0.070(3) 0.072(3) -0.034(3) -0.048(3) -0.008(2)
C69 0.111(4) 0.081(3) 0.085(3) -0.052(3) -0.045(3) 0.005(3)
C71 0.086(3) 0.063(3) 0.065(3) -0.026(2) -0.015(2) -0.002(2)

loop_
_atom_type_symbol
_atom_type_scat_dispersion_real
_atom_type_scat_dispersion_imag
_atom_type_scat_Cromer_Mann_a1
_atom_type_scat_Cromer_Mann_a2
_atom_type_scat_Cromer_Mann_a3
_atom_type_scat_Cromer_Mann_a4
_atom_type_scat_Cromer_Mann_b1
_atom_type_scat_Cromer_Mann_b2
_atom_type_scat_Cromer_Mann_b3
_atom_type_scat_Cromer_Mann_b4
_atom_type_scat_Cromer_Mann_c
_atom_type_scat_source
_atom_type_scat_dispersion_source
C 0.01920 0.00962 2.31000 1.02000 1.58860 0.86500 20.84390 10.20750 0.56870 51.65120 0.215599998832 'International Tables Volume C Table 6.1.1.4 (pp. 500-502)' 'Henke, Gullikson and Davis, At. Data and Nucl. Data Tables, 1993, 54, 2'
F 0.07537 0.05506 3.53920 2.64120 1.51700 1.02430 10.28250 4.29440 0.26150 26.14760 0.277599990368 'International Tables Volume C Table 6.1.1.4 (pp. 500-502)' 'Henke, Gullikson and Davis, At. Data and Nucl. Data Tables, 1993, 54, 2'
H 0.00000 0.00000 0.49300 0.32291 0.14019 0.04081 10.51090 26.12570 3.14236 57.79970 0.0030380000826 'International Tables Volume C Table 6.1.1.4 (pp. 500-502)' 'Henke, Gullikson and Davis, At. Data and Nucl. Data Tables, 1993, 54, 2'
Al 0.21266 0.24195 6.42020 1.90020 1.59360 1.96460 3.03870 0.74260 31.54720 85.08860 1.11510002613 'International Tables Volume C Table 6.1.1.4 (pp. 500-502)' 'Henke, Gullikson and Davis, At. Data and Nucl. Data Tables, 1993, 54, 2'
O 0.05239 0.03377 3.04850 2.28680 1.54630 0.86700 13.27710 5.70110 0.32390 32.90890 0.250800013542 'International Tables Volume C Table 6.1.1.4 (pp. 500-502)' 'Henke, Gullikson and Davis, At. Data and Nucl. Data Tables, 1993, 54, 2'
N 0.03256 0.01839 12.21260 3.13220 2.01250 1.16630 0.00570 9.89330 28.99750 0.58260 -11.5290002823 'International Tables Volume C Table 6.1.1.4 (pp. 500-502)' 'Henke, Gullikson and Davis, At. Data and Nucl. Data Tables, 1993, 54, 2'
P 0.30360 0.43703 6.43450 4.17910 1.78000 1.49080 1.90670 27.15700 0.52600 68.16450 1.11489999294 'International Tables Volume C Table 6.1.1.4 (pp. 500-502)' 'Henke, Gullikson and Davis, At. Data and Nucl. Data Tables, 1993, 54, 2'

loop_
_geom_angle_atom_site_label_1
_geom_angle_atom_site_label_2
_geom_angle_atom_site_label_3
_geom_angle
O13 P14 O23 111.38(9)
C15 P14 O23 111.23(11)
C15 P14 O13 106.41(11)
C18 P14 O23 111.01(11)
C18 P14 O13 98.61(10)
C18 P14 C15 117.37(12)
C57 Al31 O23 107.34(10)
C35 Al31 O23 103.15(9)
C35 Al31 C57 110.94(11)
C45 Al31 O23 112.58(9)
C45 Al31 C57 111.32(10)
C45 Al31 C35 111.18(11)
Al31 O23 P14 169.41(12)
C12 O13 P14 126.96(16)
C1 N7 C11 129.6(2)
C8 N7 C11 106.5(2)
C8 N7 C1 121.3(2)
C9 N10 C11 105.4(2)
N10 C11 N7 118.8(2)
C12 C11 N7 120.0(2)
C12 C11 N10 121.2(2)
O24 C12 O13 123.6(2)
C11 C12 O13 110.3(2)
C11 C12 O24 126.1(2)
C47 C46 F53 116.2(2)
C45 C46 F53 119.4(2)
C45 C46 C47 124.4(2)
C2 C1 N7 119.6(2)
C6 C1 N7 118.0(2)
C6 C1 C2 122.4(2)
C56 C57 Al31 125.92(18)
C58 C57 Al31 119.70(19)
C58 C57 C56 114.1(2)
C36 C35 Al31 126.4(2)
C34 C35 Al31 119.45(19)
C34 C35 C36 114.0(2)
C57 C56 F64 119.8(2)
C55 C56 F64 116.1(2)
C55 C56 C57 124.1(2)
C43 C48 F52 120.0(3)
C47 C48 F52 120.6(3)
C47 C48 C43 119.4(2)
C48 C43 F49 119.9(2)
C44 C43 F49 120.7(3)
C44 C43 C48 119.4(3)
C46 C47 F51 121.4(3)
C48 C47 F51 119.7(2)
C48 C47 C46 118.8(3)
C3 C2 C1 117.6(2)
C25 C2 C1 122.9(2)
C25 C2 C3 119.5(2)
C35 C36 F40 119.9(2)
C37 C36 F40 116.8(2)
C37 C36 C35 123.3(2)
C46 C45 Al31 121.26(19)
C44 C45 Al31 124.5(2)
C44 C45 C46 114.2(2)
C35 C34 F42 118.5(2)
C33 C34 F42 116.3(2)
C33 C34 C35 125.1(3)
C55 C54 F60 119.9(3)
C59 C54 F60 120.8(2)
C59 C54 C55 119.3(2)
C6 C5 H5 119.69(17)
C4 C5 H5 119.69(16)
C4 C5 C6 120.6(3)
C56 C55 F61 121.1(2)
C54 C55 F61 119.7(2)
C54 C55 C56 119.2(2)
C43 C44 F50 115.2(2)
C45 C44 F50 121.1(2)
C45 C44 C43 123.7(3)
C5 C6 C1 117.9(2)
C28 C6 C1 123.0(2)
C28 C6 C5 119.1(2)
C54 C59 F63 119.4(2)
C58 C59 F63 121.3(3)
C58 C59 C54 119.3(2)
C22 C15 P14 111.5(2)
C17 C15 P14 108.10(18)
C17 C15 C22 108.9(2)
C16 C15 P14 109.8(2)
C16 C15 C22 109.1(2)
C16 C15 C17 109.4(2)
C21 C18 P14 109.84(19)
C19 C18 P14 107.61(17)
C19 C18 C21 109.0(2)
C20 C18 P14 110.75(19)
C20 C18 C21 111.5(2)
C20 C18 C19 108.1(2)
H4 C4 C5 119.73(16)
C3 C4 C5 120.5(2)
C3 C4 H4 119.73(15)
C57 C58 F62 119.3(2)
C59 C58 F62 116.6(2)
C59 C58 C57 124.0(2)
C4 C3 C2 121.0(3)
H3 C3 C2 119.50(16)
H3 C3 C4 119.50(15)
C36 C37 F41 121.0(3)
C32 C37 F41 119.1(3)
C32 C37 C36 119.9(3)
C37 C32 F38 120.6(3)
C33 C32 F38 120.1(3)
C33 C32 C37 119.4(3)
H8a C8 N7 111.39(15)
H8b C8 N7 111.39(15)
H8b C8 H8a 109.2
C9 C8 N7 101.9(2)
C9 C8 H8a 111.39(17)
C9 C8 H8b 111.39(16)
H28 C28 C6 107.95(15)
C30 C28 C6 111.9(2)
C30 C28 H28 107.95(18)
C29 C28 C6 110.5(3)
C29 C28 H28 107.9(2)
C29 C28 C30 110.4(3)
H25 C25 C2 107.80(14)
C27 C25 C2 110.9(2)
C27 C25 H25 107.80(15)
C26 C25 C2 112.4(2)
C26 C25 H25 107.80(16)
C26 C25 C27 109.9(2)
C8 C9 N10 106.7(2)
H9a C9 N10 110.38(15)
H9a C9 C8 110.38(16)
H9b C9 N10 110.38(15)
H9b C9 C8 110.38(16)
H9b C9 H9a 108.6
H21a C21 C18 109.5
H21b C21 C18 109.5
H21b C21 H21a 109.5
H21c C21 C18 109.5
H21c C21 H21a 109.5
H21c C21 H21b 109.5
C34 C33 F39 121.9(3)
C32 C33 F39 119.8(3)
C32 C33 C34 118.3(3)
H22a C22 C15 109.5
H22b C22 C15 109.5
H22b C22 H22a 109.5
H22c C22 C15 109.5
H22c C22 H22a 109.5
H22c C22 H22b 109.5
H19a C19 C18 109.5
H19b C19 C18 109.5
H19b C19 H19a 109.5
H19c C19 C18 109.5
H19c C19 H19a 109.5
H19c C19 H19b 109.5
H27a C27 C25 109.5
H27b C27 C25 109.5
H27b C27 H27a 109.5
H27c C27 C25 109.5
H27c C27 H27a 109.5
H27c C27 H27b 109.5
H17a C17 C15 109.5
H17b C17 C15 109.5
H17b C17 H17a 109.5
H17c C17 C15 109.5
H17c C17 H17a 109.5
H17c C17 H17b 109.5
H20a C20 C18 109.5
H20b C20 C18 109.5
H20b C20 H20a 109.5
H20c C20 C18 109.5
H20c C20 H20a 109.5
H20c C20 H20b 109.5
H16a C16 C15 109.5
H16b C16 C15 109.5
H16b C16 H16a 109.5
H16c C16 C15 109.5
H16c C16 H16a 109.5
H16c C16 H16b 109.5
H26a C26 C25 109.5
H26b C26 C25 109.5
H26b C26 H26a 109.5
H26c C26 C25 109.5
H26c C26 H26a 109.5
H26c C26 H26b 109.5
C70 C65 C66 117.3(4)
C71 C65 C66 117.9(4)
C71 C65 C70 124.8(5)
H30a C30 C28 109.5
H30b C30 C28 109.5
H30b C30 H30a 109.5
H30c C30 C28 109.5
H30c C30 H30a 109.5
H30c C30 H30b 109.5
H66 C66 C65 120.0(3)
C67 C66 C65 119.9(5)
C67 C66 H66 120.0(3)
H70 C70 C65 117.3(3)
C69 C70 C65 125.4(5)
C69 C70 H70 117.3(3)
H29a C29 C28 109.5
H29b C29 C28 109.5
H29b C29 H29a 109.5
H29c C29 C28 109.5
H29c C29 H29a 109.5
H29c C29 H29b 109.5
H67 C67 C66 120.6(3)
C68 C67 C66 118.7(5)
C68 C67 H67 120.6(3)
H68 C68 C67 119.1(3)
C69 C68 C67 121.7(5)
C69 C68 H68 119.1(3)
C68 C69 C70 116.8(5)
H69 C69 C70 121.6(3)
H69 C69 C68 121.6(3)
H71a C71 C65 109.5
H71b C71 C65 109.5
H71b C71 H71a 109.5
H71c C71 C65 109.5
H71c C71 H71a 109.5
H71c C71 H71b 109.5

loop_
_geom_bond_atom_site_label_1
_geom_bond_atom_site_label_2
_geom_bond_distance
P14 O23 1.5073(17)
P14 O13 1.6150(17)
P14 C15 1.837(3)
P14 C18 1.828(3)
Al31 O23 1.7951(18)
Al31 C57 2.004(3)
Al31 C35 2.007(3)
Al31 C45 2.005(3)
F42 C34 1.366(3)
F53 C46 1.355(3)
F40 C36 1.349(3)
F64 C56 1.355(3)
F50 C44 1.354(3)
F52 C48 1.346(3)
F61 C55 1.344(3)
F41 C37 1.351(3)
F60 C54 1.342(3)
F51 C47 1.346(3)
F49 C43 1.349(3)
F62 C58 1.353(3)
F63 C59 1.349(3)
O13 C12 1.372(3)
F39 C33 1.345(3)
F38 C32 1.341(3)
O24 C12 1.188(3)
N7 C11 1.369(3)
N7 C1 1.443(3)
N7 C8 1.475(3)
N10 C11 1.277(3)
N10 C9 1.482(3)
C11 C12 1.500(3)
C46 C47 1.383(4)
C46 C45 1.380(4)
C1 C2 1.402(4)
C1 C6 1.393(4)
C57 C56 1.382(4)
C57 C58 1.384(4)
C35 C36 1.394(4)
C35 C34 1.377(4)
C56 C55 1.378(4)
C48 C43 1.374(4)
C48 C47 1.373(4)
C43 C44 1.385(4)
C2 C3 1.397(4)
C2 C25 1.519(4)
C36 C37 1.375(4)
C45 C44 1.379(4)
C34 C33 1.372(4)
C54 C55 1.378(4)
C54 C59 1.372(4)
C5 H5 0.9500
C5 C6 1.403(4)
C5 C4 1.380(4)
C6 C28 1.524(4)
C59 C58 1.380(4)
C15 C22 1.535(4)
C15 C17 1.542(4)
C15 C16 1.547(4)
C18 C21 1.537(4)
C18 C19 1.536(4)
C18 C20 1.540(4)
C4 H4 0.9500
C4 C3 1.380(4)
C3 H3 0.9500
C37 C32 1.371(4)
C32 C33 1.389(4)
C8 H8a 0.9900
C8 H8b 0.9900
C8 C9 1.538(4)
C28 H28 1.0000
C28 C30 1.522(4)
C28 C29 1.524(5)
C25 H25 1.0000
C25 C27 1.537(4)
C25 C26 1.539(4)
C9 H9a 0.9900
C9 H9b 0.9900
C21 H21a 0.9800
C21 H21b 0.9800
C21 H21c 0.9800
C22 H22a 0.9800
C22 H22b 0.9800
C22 H22c 0.9800
C19 H19a 0.9800
C19 H19b 0.9800
C19 H19c 0.9800
C27 H27a 0.9800
C27 H27b 0.9800
C27 H27c 0.9800
C17 H17a 0.9800
C17 H17b 0.9800
C17 H17c 0.9800
C20 H20a 0.9800
C20 H20b 0.9800
C20 H20c 0.9800
C16 H16a 0.9800
C16 H16b 0.9800
C16 H16c 0.9800
C26 H26a 0.9800
C26 H26b 0.9800
C26 H26c 0.9800
C65 C66 1.427(6)
C65 C70 1.377(6)
C65 C71 1.480(6)
C30 H30a 0.9800
C30 H30b 0.9800
C30 H30c 0.9800
C66 H66 0.9500
C66 C67 1.357(6)
C70 H70 0.9500
C70 C69 1.318(7)
C29 H29a 0.9800
C29 H29b 0.9800
C29 H29c 0.9800
C67 H67 0.9500
C67 C68 1.415(7)
C68 H68 0.9500
C68 C69 1.397(8)
C69 H69 0.9500
C71 H71a 0.9800
C71 H71b 0.9800
C71 H71c 0.9800
